data_2204338
loop_
_publ_author_name
'Lianzhi Li'
'Tao Xu'
'Daqi Wang'
'Meiju Niu'

_publ_section_title
;
 Pentaaquaoxovanadium(IV) bis(sulfonatosalicylic acid) dihydrate
;
_journal_issue 10
_journal_name_full 'Acta Crystallographica Section E'
_journal_page_first m1374
_journal_page_last m1375
_journal_paper_doi 10.1107/S1600536804021294
_journal_volume 60
_journal_year 2004
_chemical_formula_iupac '[V O (H2 O)5] 2(C7 H5 O6 S), 2H2 O'
_chemical_formula_moiety 'H10 O6 V 2+, 2C7 H5 O6 S -, 2H2 O'
_chemical_formula_sum 'C14 H24 O20 S2 V'
_chemical_formula_weight 627.39
_chemical_name_systematic
;
Pentaaquaoxovanadium(IV) bis(sulfosalicylate) dihydrate
;
_space_group_IT_number 14
_symmetry_cell_setting monoclinic
_symmetry_space_group_name_Hall '-P 2ybc'
_symmetry_space_group_name_H-M 'P 1 21/c 1'
_atom_sites_solution_hydrogens geom
_atom_sites_solution_primary direct
_atom_sites_solution_secondary difmap
_cell_angle_alpha 90.00
_cell_angle_beta 94.393(12)
_cell_angle_gamma 90.00
_cell_formula_units_Z 4
_cell_length_a 12.873(11)
_cell_length_b 6.777(6)
_cell_length_c 27.28(2)
_cell_measurement_reflns_used 2823
_cell_measurement_temperature 298(2)
_cell_measurement_theta_max 26.31
_cell_measurement_theta_min 4.996
_cell_volume 2373(3)
_computing_cell_refinement 'SAINT (Bruker, 1999)'
_computing_data_collection 'SMART (Bruker, 1999)'
_computing_data_reduction SAINT
_computing_molecular_graphics 'SHELXTL (Bruker, 1999)'
_computing_publication_material SHELXTL
_computing_structure_refinement 'SHELXL97 (Sheldrick, 1997)'
_computing_structure_solution 'SHELXS97 (Sheldrick, 1997)'
_diffrn_ambient_temperature 298(2)
_diffrn_measured_fraction_theta_full 0.975
_diffrn_measured_fraction_theta_max 0.975
_diffrn_measurement_device_type 'CCD area detector'
_diffrn_measurement_method '\f and \w'
_diffrn_radiation_monochromator graphite
_diffrn_radiation_source 'fine-focus sealed tube'
_diffrn_radiation_type 'Mo K\a'
_diffrn_radiation_wavelength 0.71073
_diffrn_reflns_av_R_equivalents 0.0314
_diffrn_reflns_av_sigmaI/netI 0.0428
_diffrn_reflns_limit_h_max 15
_diffrn_reflns_limit_h_min -11
_diffrn_reflns_limit_k_max 8
_diffrn_reflns_limit_k_min -7
_diffrn_reflns_limit_l_max 31
_diffrn_reflns_limit_l_min -32
_diffrn_reflns_number 11246
_diffrn_reflns_theta_full 25.03
_diffrn_reflns_theta_max 25.03
_diffrn_reflns_theta_min 1.59
_diffrn_standards_decay_% 0
_exptl_absorpt_coefficient_mu 0.689
_exptl_absorpt_correction_T_max 0.928
_exptl_absorpt_correction_T_min 0.863
_exptl_absorpt_correction_type multi-scan
_exptl_absorpt_process_details '(SADABS; Bruker, 1999)'
_exptl_crystal_colour blue
_exptl_crystal_density_diffrn 1.756
_exptl_crystal_density_method 'not measured'
_exptl_crystal_description block
_exptl_crystal_F_000 1292
_exptl_crystal_size_max 0.22
_exptl_crystal_size_mid 0.19
_exptl_crystal_size_min 0.11
_refine_diff_density_max 0.372
_refine_diff_density_min -0.263
_refine_ls_extinction_method none
_refine_ls_goodness_of_fit_ref 0.901
_refine_ls_hydrogen_treatment mixed
_refine_ls_matrix_type full
_refine_ls_number_parameters 390
_refine_ls_number_reflns 4087
_refine_ls_number_restraints 21
_refine_ls_restrained_S_all 0.900
_refine_ls_R_factor_all 0.0559
_refine_ls_R_factor_gt 0.0331
_refine_ls_shift/su_max 0.000
_refine_ls_shift/su_mean 0.000
_refine_ls_structure_factor_coef Fsqd
_refine_ls_weighting_details 'w = 1/[\s^2^(Fo^2^)+(0.0294P)^2^]'
_refine_ls_weighting_scheme calc
_refine_ls_wR_factor_gt 0.0653
_refine_ls_wR_factor_ref 0.0717
_reflns_number_gt 2842
_reflns_number_total 4087
_reflns_threshold_expression I>2\s(I)
_cod_data_source_file hb6072.cif
_cod_data_source_block I
_cod_depositor_comments
;
The following automatic conversions were performed:
'_symmetry_cell_setting' value 'Monoclinic' changed to 'monoclinic'
according to '/home/saulius/struct/CIF-dictionaries/cif_core.dic'
dictionary named 'cif_core.dic' version 2.4.1 from 2010-06-29.

Automatic conversion script
Id: cif_fix_enum 1527 2010-12-29 10:47:43Z saulius 

The following automatic conversions were performed:

'_symmetry_cell_setting' value 'Monoclinic' changed to 'monoclinic'
according to /home/saulius/struct/CIF-dictionaries/cif_core.dic
dictionary named 'cif_core.dic' version 2.4.1 from 2010-06-29.

Automatic conversion script
Id: cif_fix_values 1715 2011-07-08 13:25:40Z adriana 
;
_cod_original_sg_symbol_H-M 'P 21/c'
_cod_database_code 2204338
_cod_database_fobs_code 2204338

loop_
_symmetry_equiv_pos_as_xyz
'x, y, z'
'-x, y+1/2, -z+1/2'
'-x, -y, -z'
'x, -y-1/2, z-1/2'

loop_
_atom_site_label
_atom_site_fract_x
_atom_site_fract_y
_atom_site_fract_z
_atom_site_U_iso_or_equiv
_atom_site_adp_type
_atom_site_calc_flag
_atom_site_refinement_flags
_atom_site_occupancy
_atom_site_type_symbol
V1 0.25359(3) 0.67811(6) 0.493887(14) 0.02858(13) Uani d . 1 V
O1 0.30770(12) 0.1429(3) 0.18819(6) 0.0404(5) Uani d . 1 O
H1 0.2796 0.1444 0.1602 0.061 Uiso calc R 1 H
O2 0.45216(13) 0.1354(3) 0.14768(6) 0.0423(5) Uani d . 1 O
O3 0.33453(14) 0.3142(2) 0.37504(6) 0.0412(5) Uani d . 1 O
O4 0.33697(14) -0.0373(3) 0.37529(6) 0.0434(5) Uani d . 1 O
O5 0.47773(14) 0.1422(2) 0.41847(6) 0.0428(5) Uani d . 1 O
O6 0.63290(13) 0.1409(2) 0.19963(6) 0.0420(5) Uani d . 1 O
H6 0.5938 0.1386 0.1745 0.063 Uiso calc R 1 H
O7 0.19299(13) 0.3451(3) 0.29631(6) 0.0431(5) Uani d . 1 O
H7 0.2212 0.3429 0.3243 0.065 Uiso calc R 1 H
O8 0.04854(14) 0.3409(3) 0.33681(7) 0.0448(5) Uani d . 1 O
O9 0.16924(14) 0.1887(3) 0.10931(6) 0.0446(5) Uani d . 1 O
O10 0.17127(14) 0.5401(3) 0.11511(6) 0.0472(5) Uani d . 1 O
O11 0.03217(13) 0.3773(3) 0.06599(6) 0.0423(5) Uani d . 1 O
O12 -0.13217(14) 0.3390(3) 0.28462(7) 0.0478(5) Uani d . 1 O
H12 -0.0931 0.3394 0.3098 0.072 Uiso calc R 1 H
O13 0.23697(13) 0.9084(3) 0.49103(6) 0.0457(5) Uani d . 1 O
O14 0.23483(14) 0.6477(3) 0.56692(6) 0.0374(4) Uani d D 1 O
O15 0.26747(14) 0.3588(2) 0.49502(6) 0.0377(5) Uani d D 1 O
O16 0.40983(13) 0.6618(3) 0.51156(7) 0.0388(5) Uani d D 1 O
O17 0.28594(16) 0.6444(3) 0.42276(6) 0.0419(5) Uani d D 1 O
O18 0.10022(14) 0.6065(3) 0.47759(7) 0.0411(5) Uani d D 1 O
O19 0.44545(15) 0.2290(3) 0.55028(7) 0.0426(5) Uani d D 1 O
O20 0.08320(17) 0.2493(3) 0.43786(8) 0.0517(5) Uani d D 1 O
S1 0.39957(5) 0.13904(9) 0.37718(2) 0.02866(16) Uani d . 1 S
S2 0.10661(5) 0.36646(9) 0.10878(2) 0.03077(17) Uani d . 1 S
C1 0.40921(19) 0.1377(3) 0.18629(9) 0.0297(6) Uani d . 1 C
C2 0.46693(17) 0.1353(3) 0.23509(8) 0.0242(5) Uani d . 1 C
C3 0.41381(18) 0.1343(3) 0.27796(8) 0.0268(6) Uani d . 1 C
H3 0.3414 0.1309 0.2758 0.032 Uiso calc R 1 H
C4 0.46878(18) 0.1382(3) 0.32357(8) 0.0271(6) Uani d . 1 C
C5 0.57730(18) 0.1421(3) 0.32692(9) 0.0321(6) Uani d . 1 C
H5 0.6141 0.1453 0.3576 0.038 Uiso calc R 1 H
C6 0.63006(19) 0.1412(3) 0.28496(9) 0.0349(6) Uani d . 1 C
H6A 0.7025 0.1423 0.2875 0.042 Uiso calc R 1 H
C7 0.57629(18) 0.1387(3) 0.23899(9) 0.0284(6) Uani d . 1 C
C8 0.09139(19) 0.3444(3) 0.29828(10) 0.0327(6) Uani d . 1 C
C9 0.03432(18) 0.3469(3) 0.24948(9) 0.0295(6) Uani d . 1 C
C10 0.08759(18) 0.3540(3) 0.20682(9) 0.0296(6) Uani d . 1 C
H10 0.1600 0.3580 0.2093 0.035 Uiso calc R 1 H
C11 0.03437(18) 0.3551(3) 0.16112(9) 0.0296(6) Uani d . 1 C
C12 -0.07446(19) 0.3497(3) 0.15725(10) 0.0362(6) Uani d . 1 C
H12A -0.1107 0.3490 0.1264 0.043 Uiso calc R 1 H
C13 -0.12813(19) 0.3454(4) 0.19901(10) 0.0387(7) Uani d . 1 C
H13 -0.2006 0.3437 0.1961 0.046 Uiso calc R 1 H
C14 -0.07547(19) 0.3435(3) 0.24526(10) 0.0331(6) Uani d . 1 C
H15 0.211(2) 0.752(3) 0.5828(10) 0.075(11) Uiso d D 1 H
H16 0.205(2) 0.537(2) 0.5771(11) 0.083(12) Uiso d D 1 H
H17 0.2204(15) 0.278(3) 0.4794(9) 0.064(10) Uiso d D 1 H
H18 0.3198(16) 0.291(4) 0.5103(10) 0.082(12) Uiso d D 1 H
H19 0.4382(18) 0.707(4) 0.5404(5) 0.053(9) Uiso d D 1 H
H20 0.4548(18) 0.687(4) 0.4885(7) 0.087(12) Uiso d D 1 H
H21 0.307(2) 0.535(2) 0.4094(10) 0.067(10) Uiso d D 1 H
H22 0.308(3) 0.753(3) 0.4082(12) 0.110(15) Uiso d D 1 H
H23 0.0859(19) 0.4871(19) 0.4650(9) 0.053(9) Uiso d D 1 H
H24 0.0572(19) 0.695(3) 0.4623(10) 0.075(11) Uiso d D 1 H
H25 0.470(2) 0.108(2) 0.5570(10) 0.081(12) Uiso d D 1 H
H26 0.433(3) 0.290(4) 0.5784(7) 0.095(13) Uiso d D 1 H
H27 0.086(3) 0.269(5) 0.4055(5) 0.108(15) Uiso d D 1 H
H28 0.042(2) 0.147(4) 0.4435(11) 0.091(13) Uiso d D 1 H

loop_
_atom_site_aniso_label
_atom_site_aniso_U_11
_atom_site_aniso_U_22
_atom_site_aniso_U_33
_atom_site_aniso_U_12
_atom_site_aniso_U_13
_atom_site_aniso_U_23
V1 0.0335(2) 0.0252(2) 0.0269(2) -0.0003(2) 0.00149(18) -0.00046(18)
O1 0.0297(10) 0.0618(13) 0.0286(10) 0.0046(9) -0.0040(8) -0.0017(8)
O2 0.0431(11) 0.0572(13) 0.0276(10) 0.0042(9) 0.0091(8) 0.0027(8)
O3 0.0507(11) 0.0431(11) 0.0299(10) 0.0126(9) 0.0046(8) -0.0023(8)
O4 0.0548(12) 0.0439(12) 0.0322(10) -0.0184(10) 0.0064(8) -0.0007(8)
O5 0.0496(12) 0.0487(12) 0.0280(10) 0.0003(9) -0.0115(8) -0.0012(8)
O6 0.0314(10) 0.0552(13) 0.0408(11) 0.0009(9) 0.0114(8) 0.0038(9)
O7 0.0294(10) 0.0645(14) 0.0347(10) 0.0033(9) -0.0017(8) -0.0043(9)
O8 0.0458(12) 0.0529(13) 0.0368(11) 0.0015(9) 0.0096(9) 0.0003(9)
O9 0.0507(12) 0.0492(12) 0.0333(10) 0.0148(10) -0.0001(8) -0.0041(8)
O10 0.0521(12) 0.0522(12) 0.0372(11) -0.0230(10) 0.0028(9) 0.0030(9)
O11 0.0421(11) 0.0470(12) 0.0358(10) -0.0019(9) -0.0100(8) 0.0015(8)
O12 0.0323(10) 0.0634(14) 0.0490(12) -0.0006(9) 0.0128(9) 0.0038(10)
O13 0.0623(13) 0.0324(10) 0.0434(11) 0.0046(9) 0.0106(9) 0.0001(8)
O14 0.0498(12) 0.0320(11) 0.0312(10) -0.0014(10) 0.0089(8) -0.0026(9)
O15 0.0421(12) 0.0272(10) 0.0426(11) -0.0004(9) -0.0052(9) -0.0010(9)
O16 0.0313(10) 0.0509(13) 0.0339(11) -0.0066(9) 0.0003(9) -0.0082(9)
O17 0.0634(13) 0.0334(12) 0.0301(11) -0.0006(10) 0.0121(9) -0.0011(9)
O18 0.0326(11) 0.0384(12) 0.0508(12) -0.0004(10) -0.0061(9) -0.0004(10)
O19 0.0495(12) 0.0431(13) 0.0344(11) 0.0045(10) -0.0015(9) 0.0039(9)
O20 0.0650(15) 0.0449(14) 0.0440(14) -0.0135(11) -0.0041(11) -0.0042(10)
S1 0.0337(4) 0.0301(4) 0.0216(3) -0.0006(3) -0.0014(2) 0.0000(3)
S2 0.0300(4) 0.0324(4) 0.0291(4) -0.0014(3) -0.0034(3) 0.0006(3)
C1 0.0334(15) 0.0238(14) 0.0320(15) 0.0010(11) 0.0047(11) 0.0004(11)
C2 0.0247(13) 0.0226(13) 0.0256(13) 0.0015(10) 0.0027(10) 0.0015(10)
C3 0.0222(13) 0.0253(14) 0.0328(14) 0.0000(10) 0.0017(10) -0.0014(10)
C4 0.0301(14) 0.0239(14) 0.0271(13) -0.0010(11) 0.0018(10) 0.0010(10)
C5 0.0284(14) 0.0332(15) 0.0333(14) -0.0029(12) -0.0057(11) 0.0017(11)
C6 0.0229(13) 0.0342(16) 0.0469(17) 0.0007(11) -0.0009(12) 0.0019(12)
C7 0.0304(14) 0.0202(13) 0.0357(15) 0.0007(11) 0.0099(11) 0.0037(10)
C8 0.0318(15) 0.0266(15) 0.0406(16) 0.0012(12) 0.0076(12) -0.0027(11)
C9 0.0260(14) 0.0227(14) 0.0397(15) 0.0007(11) 0.0025(11) 0.0007(11)
C10 0.0240(13) 0.0262(14) 0.0387(15) -0.0004(11) 0.0030(11) 0.0002(11)
C11 0.0291(14) 0.0229(14) 0.0368(14) -0.0009(11) 0.0018(11) 0.0021(11)
C12 0.0303(15) 0.0349(16) 0.0418(16) -0.0027(12) -0.0068(12) 0.0032(12)
C13 0.0225(14) 0.0385(17) 0.0549(18) -0.0019(12) 0.0012(12) 0.0061(13)
C14 0.0269(14) 0.0271(15) 0.0463(16) -0.0012(11) 0.0088(12) 0.0030(12)

loop_
_atom_type_symbol
_atom_type_description
_atom_type_scat_dispersion_real
_atom_type_scat_dispersion_imag
_atom_type_scat_source
C C 0.0033 0.0016 'International Tables Vol C Tables 4.2.6.8 and 6.1.1.4'
H H 0.0000 0.0000 'International Tables Vol C Tables 4.2.6.8 and 6.1.1.4'
S S 0.1246 0.1234 'International Tables Vol C Tables 4.2.6.8 and 6.1.1.4'
O O 0.0106 0.0060 'International Tables Vol C Tables 4.2.6.8 and 6.1.1.4'
V V 0.3005 0.5294 'International Tables Vol C Tables 4.2.6.8 and 6.1.1.4'

loop_
_geom_angle_atom_site_label_1
_geom_angle_atom_site_label_2
_geom_angle_atom_site_label_3
_geom_angle
O13 V1 O17 95.82(9)
O13 V1 O16 101.16(8)
O17 V1 O16 87.07(9)
O13 V1 O14 97.05(8)
O17 V1 O14 166.72(8)
O16 V1 O14 87.24(8)
O13 V1 O18 95.67(9)
O17 V1 O18 91.76(9)
O16 V1 O18 163.16(8)
O14 V1 O18 90.22(8)
O13 V1 O15 176.44(8)
O17 V1 O15 83.02(7)
O16 V1 O15 82.16(7)
O14 V1 O15 84.33(7)
O18 V1 O15 81.02(8)
C1 O1 H1 109.5
C7 O6 H6 109.5
C8 O7 H7 109.5
C14 O12 H12 109.5
V1 O14 H15 117.7(19)
V1 O14 H16 118.3(19)
H15 O14 H16 110(2)
V1 O15 H17 123.1(17)
V1 O15 H18 125.5(18)
H17 O15 H18 111(2)
V1 O16 H19 121.2(16)
V1 O16 H20 119.9(18)
H19 O16 H20 107.9(19)
V1 O17 H21 125.7(18)
V1 O17 H22 115(2)
H21 O17 H22 113(2)
V1 O18 H23 117.7(16)
V1 O18 H24 119.7(19)
H23 O18 H24 108.8(18)
H25 O19 H26 109(2)
H27 O20 H28 111(2)
O4 S1 O3 110.97(13)
O4 S1 O5 113.12(11)
O3 S1 O5 112.48(11)
O4 S1 C4 106.48(11)
O3 S1 C4 107.14(11)
O5 S1 C4 106.17(13)
O10 S2 O9 111.17(13)
O10 S2 O11 113.14(11)
O9 S2 O11 112.46(11)
O10 S2 C11 105.88(11)
O9 S2 C11 106.43(11)
O11 S2 C11 107.22(13)
O2 C1 O1 123.4(2)
O2 C1 C2 123.1(2)
O1 C1 C2 113.5(2)
C3 C2 C7 119.2(2)
C3 C2 C1 120.7(2)
C7 C2 C1 120.1(2)
C4 C3 C2 120.2(2)
C4 C3 H3 119.9
C2 C3 H3 119.9
C3 C4 C5 120.0(2)
C3 C4 S1 119.21(19)
C5 C4 S1 120.77(18)
C6 C5 C4 120.1(2)
C6 C5 H5 119.9
C4 C5 H5 119.9
C5 C6 C7 120.6(2)
C5 C6 H6A 119.7
C7 C6 H6A 119.7
O6 C7 C6 117.4(2)
O6 C7 C2 122.8(2)
C6 C7 C2 119.8(2)
O8 C8 O7 123.4(2)
O8 C8 C9 123.4(2)
O7 C8 C9 113.1(2)
C10 C9 C14 119.1(2)
C10 C9 C8 120.8(2)
C14 C9 C8 120.1(2)
C11 C10 C9 120.9(2)
C11 C10 H10 119.6
C9 C10 H10 119.6
C10 C11 C12 119.7(2)
C10 C11 S2 118.5(2)
C12 C11 S2 121.84(19)
C13 C12 C11 120.1(2)
C13 C12 H12A 119.9
C11 C12 H12A 119.9
C12 C13 C14 120.8(2)
C12 C13 H13 119.6
C14 C13 H13 119.6
O12 C14 C13 118.0(2)
O12 C14 C9 122.5(2)
C13 C14 C9 119.4(2)

loop_
_geom_bond_atom_site_label_1
_geom_bond_atom_site_label_2
_geom_bond_distance
_geom_bond_publ_flag
V1 O13 1.576(2) y
V1 O17 2.028(2) y
V1 O16 2.035(2) y
V1 O14 2.036(2) y
V1 O18 2.049(2) y
V1 O15 2.171(2) y
O1 C1 1.312(3) ?
O1 H1 0.8200 ?
O2 C1 1.227(3) ?
O3 S1 1.4512(19) ?
O4 S1 1.4403(19) ?
O5 S1 1.4520(19) ?
O6 C7 1.343(3) ?
O6 H6 0.8200 ?
O7 C8 1.313(3) ?
O7 H7 0.8200 ?
O8 C8 1.224(3) ?
O9 S2 1.449(2) ?
O10 S2 1.444(2) ?
O11 S2 1.4542(19) ?
O12 C14 1.344(3) ?
O12 H12 0.8200 ?
O14 H15 0.896(10) ?
O14 H16 0.897(10) ?
O15 H17 0.898(10) ?
O15 H18 0.893(10) ?
O16 H19 0.897(10) ?
O16 H20 0.905(10) ?
O17 H21 0.881(10) ?
O17 H22 0.894(10) ?
O18 H23 0.893(10) ?
O18 H24 0.895(10) ?
O19 H25 0.891(10) ?
O19 H26 0.894(10) ?
O20 H27 0.896(10) ?
O20 H28 0.894(10) ?
S1 C4 1.770(3) ?
S2 C11 1.764(3) ?
C1 C2 1.474(3) ?
C2 C3 1.399(3) ?
C2 C7 1.404(3) ?
C3 C4 1.384(3) ?
C3 H3 0.9300 ?
C4 C5 1.393(3) ?
C5 C6 1.375(4) ?
C5 H5 0.9300 ?
C6 C7 1.385(3) ?
C6 H6A 0.9300 ?
C8 C9 1.471(4) ?
C9 C10 1.396(3) ?
C9 C14 1.409(3) ?
C10 C11 1.376(3) ?
C10 H10 0.9300 ?
C11 C12 1.397(3) ?
C12 C13 1.377(4) ?
C12 H12A 0.9300 ?
C13 C14 1.386(4) ?
C13 H13 0.9300 ?

loop_
_geom_hbond_atom_site_label_D
_geom_hbond_atom_site_label_H
_geom_hbond_atom_site_label_A
_geom_hbond_site_symmetry_A
_geom_hbond_distance_DH
_geom_hbond_distance_HA
_geom_hbond_distance_DA
_geom_hbond_angle_DHA
_geom_hbond_publ_flag
O1 H1 O9 . 0.82 1.93 2.705(3) 157 y
O6 H6 O2 . 0.82 1.91 2.630(3) 146 y
O7 H7 O3 . 0.82 1.94 2.716(3) 157 y
O12 H12 O8 . 0.82 1.91 2.633(3) 145.9 y
O14 H15 O10 4_576 0.896(10) 1.758(10) 2.653(3) 177(3) y
O14 H16 O9 4_566 0.897(10) 1.840(13) 2.720(3) 166(3) y
O15 H17 O20 . 0.898(10) 2.034(15) 2.836(3) 148(2) y
O15 H18 O19 . 0.893(10) 1.926(12) 2.787(3) 161(3) y
O16 H19 O5 3_666 0.897(10) 1.813(14) 2.661(3) 157(2) y
O16 H20 O19 3_666 0.905(10) 1.815(12) 2.710(3) 170(3) y
O17 H21 O3 . 0.881(10) 1.812(11) 2.687(3) 171(3) y
O17 H22 O4 1_565 0.894(10) 1.735(11) 2.625(3) 173(4) y
O18 H23 O20 . 0.893(10) 1.773(11) 2.655(3) 169(2) y
O18 H24 O11 2_555 0.895(10) 1.821(10) 2.716(3) 177(3) y
O19 H25 O5 3_656 0.891(10) 1.927(12) 2.812(3) 172(3) y
O19 H26 O2 4_566 0.894(10) 1.955(15) 2.807(3) 159(3) y
O20 H27 O8 . 0.896(10) 1.959(15) 2.828(4) 163(3) y
O20 H28 O11 2_545 0.894(10) 2.069(16) 2.924(3) 160(3) y
